data_1558469
loop_
_publ_author_name
'Mannila, Erkki'
'Rissanen, Kari'

_publ_section_title
;
 Crystal Structure of 2,3,3',4,5'-Pentachlorobiphenyl (PCB 108)
;
_journal_name_full 'Acta Chemica Scandinavica'
_journal_page_first 600
_journal_page_last 602
_journal_paper_doi 10.3891/acta.chem.scand.48-0600
_journal_volume 48
_journal_year 1994
_chemical_formula_sum 'C12 H5 Cl5'
_chemical_formula_weight 326.44
_chemical_name_common
;
2,3,3',4,5'-Pentachlorobiphenyl (PCB 108)
;
_space_group_IT_number 2
_space_group_name_Hall '-P 1'
_space_group_name_H-M_alt 'P -1'
_symmetry_cell_setting triclinic
_symmetry_Int_Tables_number 2
_symmetry_space_group_name_Hall '-P 1'
_symmetry_space_group_name_H-M 'P -1'
_cell_angle_alpha 102.93(1)
_cell_angle_beta 97.41(1)
_cell_angle_gamma 88.74(2)
_cell_formula_units_Z 2
_cell_length_a 7.955(1)
_cell_length_b 12.056(3)
_cell_length_c 6.929(1)
_cell_volume 642.3(2)
_diffrn_ambient_temperature 296
_diffrn_radiation_probe x-ray
_diffrn_radiation_type MoK\a
_diffrn_radiation_wavelength 0.71069
_exptl_absorpt_coefficient_mu 1.108
_exptl_crystal_density_diffrn 1.688
_exptl_crystal_F_000 324
_refine_ls_number_parameters 174
_refine_ls_number_reflns 2027
_refine_ls_R_factor_gt 0.035
_refine_ls_wR_factor_gt 0.043
_cod_data_source_file Acta-Chem-Scand-1994-48-600.cif
_cod_data_source_block 1
_cod_original_cell_volume 642.1(3)
_cod_database_code 1558469

loop_
_space_group_symop_id
_space_group_symop_operation_xyz
1 x,y,z
2 -x,-y,-z

loop_
_atom_site_label
_atom_site_type_symbol
_atom_site_thermal_displace_type
_atom_site_fract_x
_atom_site_fract_y
_atom_site_fract_z
_atom_site_occupancy
_atom_site_U_iso_or_equiv
_atom_site_calc_flag
_atom_site_refinement_flags
_atom_site_disorder_assembly
_atom_site_disorder_group
Cl2 Cl Uiso 0.55867(9) 0.35207(5) 0.12172(8) 1.000 0.0549 . . . .
Cl3 Cl Uiso 0.70202(9) 0.59089(5) 0.33190(10) 1.000 0.0581 . . . .
Cl3' Cl Uiso 0.80971(8) -0.14919(5) 0.25420(10) 1.000 0.0596 . . . .
Cl4 Cl Uiso 0.89896(8) 0.63191(5) 0.76290(10) 1.000 0.0606 . . . .
Cl5' Cl Uiso 0.17575(7) 0.00788(6) 0.17886(9) 1.000 0.0559 . . . .
C1 C Uiso 0.6894(2) 0.2824(2) 0.4553(3) 1.000 0.0375 . . . .
C1' C Uiso 0.6224(2) 0.1652(2) 0.3650(3) 1.000 0.0362 . . . .
C2 C Uiso 0.6650(2) 0.3726(2) 0.3609(3) 1.000 0.0384 . . . .
C2' C Uiso 0.7343(3) 0.0738(2) 0.3470(3) 1.000 0.0393 . . . .
C3 C Uiso 0.7288(2) 0.4810(2) 0.4532(3) 1.000 0.0403 . . . .
C3' C Uiso 0.6711(3) -0.0352(2) 0.2757(3) 1.000 0.0404 . . . .
C4 C Uiso 0.8174(3) 0.4989(2) 0.6439(3) 1.000 0.0445 . . . .
C4' C Uiso 0.5001(3) -0.0570(2) 0.2216(3) 1.000 0.0412 . . . .
C5 C Uiso 0.8427(3) 0.4102(2) 0.7392(4) 1.000 0.0509 . . . .
C5' C Uiso 0.3917(3) 0.0343(2) 0.2413(3) 1.000 0.0390 . . . .
C6 C Uiso 0.7799(3) 0.3035(2) 0.6461(3) 1.000 0.0466 . . . .
C6' C Uiso 0.4496(3) 0.1446(2) 0.3108(3) 1.000 0.0406 . . . .
H2' H Uiso 0.850(3) 0.088(2) 0.386(3) 1.000 0.041(6) . . . .
H4' H Uiso 0.460(3) -0.129(2) 0.178(4) 1.000 0.052(7) . . . .
H5 H Uiso 0.903(4) 0.423(3) 0.872(5) 1.000 0.080(9) . . . .
H6 H Uiso 0.799(3) 0.254(2) 0.710(4) 1.000 0.051(7) . . . .
H6' H Uiso 0.376(3) 0.206(2) 0.325(4) 1.000 0.046(6) . . . .

loop_
_atom_type_symbol
_atom_type_description
_atom_type_scat_dispersion_real
_atom_type_scat_dispersion_imag
_atom_type_scat_source
C C 0.0033 0.0016 ' International Tables Vol C Tables 4.2.6.8 and 6.1.1.4'
H H 0.0000 0.0000 ' International Tables Vol C Tables 4.2.6.8 and 6.1.1.4'
Cl Cl 0.1484 0.1585 ' International Tables Vol C Tables 4.2.6.8 and 6.1.1.4'

loop_
_geom_angle_atom_site_label_1
_geom_angle_atom_site_label_2
_geom_angle_atom_site_label_3
_geom_angle
_geom_angle_site_symmetry_1
_geom_angle_site_symmetry_2
_geom_angle_site_symmetry_3
_geom_angle_publ_flag
C1' C1 C2 123.63(18) . . . no
C1' C1 C6 118.5(2) . . . no
C2 C1 C6 117.8(2) . . . no
C1 C1' C2' 119.22(17) . . . no
C1 C1' C6' 121.20(19) . . . no
C2' C1' C6' 119.4(2) . . . no
Cl2 C2 C1 120.42(17) . . . yes
Cl2 C2 C3 118.26(18) . . . yes
C1 C2 C3 121.30(19) . . . no
C1' C2' C3' 119.2(2) . . . no
Cl3 C3 C2 120.72(16) . . . yes
Cl3 C3 C4 120.05(18) . . . yes
C2 C3 C4 119.2(2) . . . no
Cl3' C3' C2' 119.40(19) . . . yes
Cl3' C3' C4' 118.60(19) . . . yes
C2' C3' C4' 122.0(2) . . . no
Cl4 C4 C3 120.58(19) . . . yes
Cl4 C4 C5 119.31(18) . . . yes
C3 C4 C5 120.1(2) . . . no
C3' C4' C5' 117.9(2) . . . no
C4 C5 C6 120.1(2) . . . no
Cl5' C5' C4' 118.36(19) . . . yes
Cl5' C5' C6' 119.63(19) . . . yes
C4' C5' C6' 122.0(2) . . . no
C1 C6 C5 121.4(2) . . . no
C1' C6' C5' 119.4(2) . . . no
C1' C2' H2' 119.1(15) . . . no
C3' C2' H2' 121.7(15) . . . no
C3' C4' H4' 121.1(16) . . . no
C5' C4' H4' 121.0(16) . . . no
C4 C5 H5 120(2) . . . no
C6 C5 H5 120(2) . . . no
C1 C6 H6 122.8(18) . . . no
C5 C6 H6 115.8(18) . . . no
C1' C6' H6' 118.8(15) . . . no
C5' C6' H6' 121.8(15) . . . no

loop_
_geom_bond_atom_site_label_1
_geom_bond_atom_site_label_2
_geom_bond_distance
_geom_bond_site_symmetry_1
_geom_bond_site_symmetry_2
_geom_bond_publ_flag
Cl2 C2 1.728(2) . . yes
Cl3 C3 1.717(2) . . yes
Cl3' C3' 1.735(3) . . yes
Cl4 C4 1.729(2) . . yes
Cl5' C5' 1.735(2) . . yes
C1 C1' 1.491(3) . . no
C1 C2 1.387(3) . . no
C1 C6 1.394(3) . . no
C1' C2' 1.395(3) . . no
C1' C6' 1.390(3) . . no
C2 C3 1.395(3) . . no
C2' C3' 1.378(3) . . no
C3 C4 1.389(3) . . no
C3' C4' 1.379(3) . . no
C4 C5 1.376(3) . . no
C4' C5' 1.377(3) . . no
C5 C6 1.376(3) . . no
C5' C6' 1.377(3) . . no
C2' H2' 0.93(2) . . no
C4' H4' 0.90(2) . . no
C5 H5 0.96(3) . . no
C6 H6 0.82(3) . . no
C6' H6' 0.93(2) . . no

loop_
_geom_torsion_atom_site_label_1
_geom_torsion_atom_site_label_2
_geom_torsion_atom_site_label_3
_geom_torsion_atom_site_label_4
_geom_torsion
_geom_torsion_site_symmetry_1
_geom_torsion_site_symmetry_2
_geom_torsion_site_symmetry_3
_geom_torsion_site_symmetry_4
_geom_torsion_publ_flag
C2 C1 C1' C2' 124.6(2) . . . . no
C2 C1 C1' C6' -59.7(3) . . . . no
C6 C1 C1' C2' -56.2(3) . . . . no
C6 C1 C1' C6' 119.5(2) . . . . no
C1' C1 C2 Cl2 -2.5(2) . . . . no
C1' C1 C2 C3 179.23(16) . . . . no
C6 C1 C2 Cl2 178.36(15) . . . . no
C6 C1 C2 C3 0.1(3) . . . . no
C1' C1 C6 C5 -178.9(2) . . . . no
C2 C1 C6 C5 0.3(3) . . . . no
C1 C1' C2' C3' 175.79(19) . . . . no
C6' C1' C2' C3' 0.0(3) . . . . no
C1 C1' C6' C5' -175.34(19) . . . . no
C2' C1' C6' C5' 0.4(3) . . . . no
Cl2 C2 C3 Cl3 0.0(2) . . . . no
Cl2 C2 C3 C4 -178.81(15) . . . . no
C1 C2 C3 Cl3 178.38(14) . . . . no
C1 C2 C3 C4 -0.5(3) . . . . no
C1' C2' C3' Cl3' -179.69(16) . . . . no
C1' C2' C3' C4' -0.1(3) . . . . no
Cl3 C3 C4 Cl4 1.0(3) . . . . no
Cl3 C3 C4 C5 -178.32(18) . . . . no
C2 C3 C4 Cl4 179.80(15) . . . . no
C2 C3 C4 C5 0.5(3) . . . . no
Cl3' C3' C4' C5' 179.41(16) . . . . no
C2' C3' C4' C5' -0.2(3) . . . . no
Cl4 C4 C5 C6 -179.46(19) . . . . no
C3 C4 C5 C6 -0.2(4) . . . . no
C3' C4' C5' Cl5' -178.63(16) . . . . no
C3' C4' C5' C6' 0.6(3) . . . . no
C4 C5 C6 C1 -0.3(4) . . . . no
Cl5' C5' C6' C1' 178.53(16) . . . . no
C4' C5' C6' C1' -0.7(3) . . . . no
